data_2231108
loop_
_publ_author_name
'Naga Raju, Manne'
'Uday Kumar, Neelam'
'Kolla, Naveenkumar'
'Bandichhor, Rakeshwar'
'Vishweshwar, Peddy'

_publ_section_title
;
 (<i>R</i>)-(+)-2-{[(3-Methyl-4-nitropyridin-2-yl)methyl]sulfinyl}-1<i>H</i>-benzimidazole
;
_journal_coeditor_code GW2104
_journal_issue 8
_journal_name_full 'Acta Crystallographica Section E'
_journal_page_first o2190
_journal_paper_doi 10.1107/S1600536811029990
_journal_volume 67
_journal_year 2011
_chemical_formula_iupac 'C14 H12 N4 O3 S'
_chemical_formula_moiety 'C14 H12 N4 O3 S'
_chemical_formula_sum 'C14 H12 N4 O3 S'
_chemical_formula_weight 316.33
_chemical_name_systematic
;
(<i>R</i>)-(+)-2-{[(3-Methyl-4-nitropyridin-2-yl)methyl]sulfinyl}-
1<i>H</i>-benzimidazole
;
_space_group_IT_number 4
_symmetry_cell_setting monoclinic
_symmetry_space_group_name_Hall 'P 2yb'
_symmetry_space_group_name_H-M 'P 1 21 1'
_cell_angle_alpha 90.0000
_cell_angle_beta 103.697(7)
_cell_angle_gamma 90.0000
_cell_formula_units_Z 2
_cell_length_a 7.7422(13)
_cell_length_b 11.0505(15)
_cell_length_c 8.2318(13)
_cell_measurement_reflns_used 4183
_cell_measurement_temperature 298
_cell_measurement_theta_max 27.5
_cell_measurement_theta_min 1.8
_cell_volume 684.24(18)
_computing_cell_refinement 'CrystalClear (Rigaku, 2005)'
_computing_data_collection 'CrystalClear (Rigaku, 2005)'
_computing_data_reduction
;
CrystalStructure (Molecular Structure Corporation & Rigaku, 2006)
;
_computing_molecular_graphics 'X-SEED (Barbour, 2001)'
_computing_publication_material
;
CrystalStructure (Molecular Structure Corporation & Rigaku, 2006)
;
_computing_structure_refinement 'CRYSTALS (Betteridge <i>et al.</i> 2003)'
_computing_structure_solution 'SIR2004 (Burla <i>et al.</i> 2005)'
_diffrn_ambient_temperature 298
_diffrn_detector_area_resol_mean 7.31
_diffrn_measured_fraction_theta_full 0.975
_diffrn_measured_fraction_theta_max 0.947
_diffrn_measurement_device_type 'Rigaku Mercury'
_diffrn_measurement_method \w
_diffrn_radiation_type 'Mo K\a'
_diffrn_radiation_wavelength 0.71070
_diffrn_reflns_av_R_equivalents 0.025
_diffrn_reflns_limit_h_max 10
_diffrn_reflns_limit_h_min -10
_diffrn_reflns_limit_k_max 13
_diffrn_reflns_limit_k_min -13
_diffrn_reflns_limit_l_max 10
_diffrn_reflns_limit_l_min -7
_diffrn_reflns_number 7636
_diffrn_reflns_theta_full 26.50
_diffrn_reflns_theta_max 27.45
_exptl_absorpt_coefficient_mu 0.256
_exptl_absorpt_correction_T_max 0.950
_exptl_absorpt_correction_T_min 0.942
_exptl_absorpt_correction_type multi-scan
_exptl_absorpt_process_details '(REQAB; Jacobson, 1998)'
_exptl_crystal_colour colourless
_exptl_crystal_density_diffrn 1.535
_exptl_crystal_density_method 'not measured'
_exptl_crystal_description prism
_exptl_crystal_F_000 328.00
_exptl_crystal_size_max 0.22
_exptl_crystal_size_mid 0.20
_exptl_crystal_size_min 0.18
_refine_diff_density_max 0.48
_refine_diff_density_min -0.37
_refine_ls_abs_structure_details 'Flack (1983), with 1292 Friedel pairs'
_refine_ls_abs_structure_Flack -0.02(4)
_refine_ls_extinction_method none
_refine_ls_goodness_of_fit_ref 1.254
_refine_ls_hydrogen_treatment mixed
_refine_ls_number_parameters 215
_refine_ls_number_reflns 2752
_refine_ls_R_factor_gt 0.0367
_refine_ls_shift/su_max 0.0000
_refine_ls_structure_factor_coef Fsqd
_refine_ls_weighting_details 'calc w = 1/[\s^2^(Fo^2^)+(0.1000P)^2^+0.0000P] where P=(Fo^2^+2Fc^2^)/3'
_refine_ls_weighting_scheme calc
_refine_ls_wR_factor_ref 0.0375
_reflns_number_gt 2601
_reflns_number_total 2752
_reflns_threshold_expression F^2^>2\s(F^2^)
_cod_data_source_file gw2104.cif
_cod_data_source_block I
_cod_original_sg_symbol_H-M 'P 21'
_cod_database_code 2231108
_cod_database_fobs_code 2231108

loop_
_symmetry_equiv_pos_site_id
_symmetry_equiv_pos_as_xyz
1 +x,+y,+z
2 -x,1/2+y,-z

loop_
_atom_site_aniso_label
_atom_site_aniso_U_11
_atom_site_aniso_U_22
_atom_site_aniso_U_33
_atom_site_aniso_U_12
_atom_site_aniso_U_13
_atom_site_aniso_U_23
S1 0.02660(10) 0.0382(2) 0.0387(2) 0.0014(2) 0.00190(10) -0.0015(2)
O1 0.0386(5) 0.0509(6) 0.0422(6) 0.0037(4) 0.0051(4) 0.0085(4)
O2 0.0521(7) 0.0478(7) 0.0793(9) -0.0140(6) 0.0116(6) -0.0158(6)
O3 0.0467(6) 0.1104(13) 0.0441(6) -0.0083(7) -0.0019(5) -0.0079(7)
N1 0.0350(7) 0.0330(6) 0.0412(7) 0.0040(5) 0.0029(6) 0.0029(6)
N2 0.0302(6) 0.0355(6) 0.0401(7) -0.0010(5) 0.0015(5) 0.0009(6)
N3 0.0369(7) 0.0406(7) 0.0516(8) -0.0051(5) 0.0110(6) -0.0030(5)
N4 0.0320(6) 0.0581(9) 0.0502(7) -0.0062(7) 0.0088(5) -0.0179(8)
C1 0.0258(5) 0.0395(7) 0.0381(6) -0.0008(7) 0.0030(4) -0.0012(8)
C2 0.0389(8) 0.0372(8) 0.0435(8) 0.0058(7) 0.0028(7) 0.0037(7)
C3 0.0322(7) 0.0528(10) 0.0399(8) 0.0058(6) -0.0043(6) 0.0029(7)
C4 0.0360(8) 0.0552(9) 0.0414(9) -0.0054(7) -0.0019(7) -0.0057(8)
C5 0.0401(8) 0.0343(7) 0.0480(9) -0.0037(6) 0.0053(7) -0.0025(7)
C6 0.0311(8) 0.0373(8) 0.0350(8) 0.0025(6) 0.0089(6) 0.0032(6)
C7 0.0226(7) 0.0407(8) 0.0355(8) -0.0005(5) 0.0032(6) 0.0015(5)
C8 0.0312(7) 0.0580(10) 0.0420(8) 0.0063(6) 0.0038(6) 0.0046(6)
C9 0.0280(7) 0.0433(8) 0.0399(8) 0.0042(5) 0.0079(6) 0.0028(6)
C10 0.0304(5) 0.0385(6) 0.0433(6) 0.0012(8) 0.0116(5) 0.0006(9)
C11 0.0290(7) 0.0430(8) 0.0449(8) -0.0024(5) 0.0126(7) -0.0055(6)
C12 0.0366(8) 0.0427(8) 0.0490(9) 0.0051(6) 0.0066(6) 0.0053(7)
C13 0.0431(9) 0.0355(7) 0.0566(9) 0.0007(6) 0.0097(7) 0.0000(7)
C14 0.0431(9) 0.0394(8) 0.0812(13) 0.0029(7) 0.0172(9) 0.0010(8)

loop_
_atom_site_type_symbol
_atom_site_label
_atom_site_fract_x
_atom_site_fract_y
_atom_site_fract_z
_atom_site_U_iso_or_equiv
_atom_site_thermal_displace_type
_atom_site_calc_flag
_atom_site_refinement_flags
_atom_site_occupancy
S S1 0.23549(4) 0.46611(4) 0.34638(4) 0.03550(10) Uani . . 1.000
O O1 0.24188(14) 0.57292(10) 0.23887(14) 0.0447(3) Uani . . 1.000
O O2 -0.55199(16) 0.35772(11) 0.11414(16) 0.0604(4) Uani . . 1.000
O O3 -0.57873(16) 0.49507(15) -0.07757(16) 0.0692(5) Uani . . 1.000
N N1 0.51652(18) 0.57978(12) 0.55851(18) 0.0374(4) Uani . . 1.000
N N2 0.52568(17) 0.37538(12) 0.56996(17) 0.0364(4) Uani . . 1.000
N N3 -0.10635(16) 0.66905(11) 0.35720(17) 0.0430(4) Uani . . 1.000
N N4 -0.50763(15) 0.45265(15) 0.05912(16) 0.0469(4) Uani . . 1.000
C C1 0.43749(15) 0.47231(17) 0.50384(15) 0.0352(3) Uani . . 1.000
C C2 0.8180(2) 0.36409(15) 0.7887(2) 0.0410(5) Uani . . 1.000
C C3 0.9495(2) 0.43573(13) 0.8856(2) 0.0438(5) Uani . . 1.000
C C4 0.9417(2) 0.56196(15) 0.8789(2) 0.0461(5) Uani . . 1.000
C C5 0.8050(2) 0.62249(14) 0.7738(2) 0.0417(5) Uani . . 1.000
C C6 0.6711(2) 0.55050(13) 0.67435(19) 0.0343(5) Uani . . 1.000
C C7 0.6765(2) 0.42432(13) 0.6819(2) 0.0336(4) Uani . . 1.000
C C8 0.08069(19) 0.50405(15) 0.47829(19) 0.0446(5) Uani . . 1.000
C C9 -0.09062(19) 0.54887(13) 0.36425(19) 0.0371(4) Uani . . 1.000
C C10 -0.21640(16) 0.46761(16) 0.27169(16) 0.0369(3) Uani . . 1.000
C C11 -0.36204(19) 0.52325(14) 0.1662(2) 0.0383(4) Uani . . 1.000
C C12 -0.3806(2) 0.64707(13) 0.1538(2) 0.0434(5) Uani . . 1.000
C C13 -0.2491(2) 0.71654(15) 0.2537(2) 0.0454(5) Uani . . 1.000
C C14 -0.1877(2) 0.33262(15) 0.2842(2) 0.0542(6) Uani . . 1.000
H H1 0.494(2) 0.6529(16) 0.516(2) 0.055(5) Uiso d . 1.000
H H2 0.82390 0.27830 0.79360 0.0480 Uiso calc R 1.000
H H3 1.04750 0.39780 0.95950 0.0500 Uiso calc R 1.000
H H4 1.03430 0.60730 0.94910 0.0530 Uiso calc R 1.000
H H5 0.80050 0.70840 0.76880 0.0490 Uiso calc R 1.000
H H12 -0.48000 0.68360 0.08020 0.0510 Uiso calc R 1.000
H H13 -0.26100 0.80210 0.24930 0.0540 Uiso calc R 1.000
H H81 0.05890 0.43470 0.53870 0.0520 Uiso calc R 1.000
H H82 0.13040 0.56640 0.55450 0.0530 Uiso calc R 1.000
H H141 -0.29960 0.29300 0.26470 0.0660 Uiso calc R 1.000
H H142 -0.12570 0.30650 0.20380 0.0660 Uiso calc R 1.000
H H143 -0.12000 0.31340 0.39320 0.0660 Uiso calc R 1.000

loop_
_atom_type_symbol
_atom_type_description
_atom_type_scat_dispersion_real
_atom_type_scat_dispersion_imag
_atom_type_scat_source
C C 0.003 0.002
;
International Tables for Crystallography
(1992, Vol. C, Tables 4.2.6.8 and 6.1.1.4)
;
H H 0.000 0.000
;
International Tables for Crystallography
(1992, Vol. C, Table 6.1.1.4)
;
N N 0.006 0.003
;
International Tables for Crystallography
(1992, Vol. C, Tables 4.2.6.8 and 6.1.1.4)
;
O O 0.011 0.006
;
International Tables for Crystallography
(1992, Vol. C, Tables 4.2.6.8 and 6.1.1.4)
;
S S 0.125 0.123
;
International Tables for Crystallography
(1992, Vol. C, Tables 4.2.6.8 and 6.1.1.4)
;

loop_
_geom_angle_atom_site_label_1
_geom_angle_atom_site_label_2
_geom_angle_atom_site_label_3
_geom_angle
_geom_angle_publ_flag
O1 S1 C1 104.84(7) no
O1 S1 C8 106.76(7) no
C1 S1 C8 98.26(6) no
C1 N1 C6 105.78(12) no
C1 N2 C7 103.05(12) no
C9 N3 C13 118.24(14) no
O2 N4 O3 124.37(15) no
O2 N4 C11 118.23(13) no
O3 N4 C11 117.38(15) no
C1 N1 H1 129.6(11) no
C6 N1 H1 123.1(11) no
N1 C1 N2 115.09(12) no
S1 C1 N1 121.48(13) no
S1 C1 N2 123.35(13) no
C3 C2 C7 116.71(14) no
C2 C3 C4 121.98(15) no
C3 C4 C5 122.11(15) no
C4 C5 C6 116.34(14) no
C5 C6 C7 121.95(14) no
N1 C6 C5 131.98(14) no
N1 C6 C7 106.07(13) no
C2 C7 C6 120.90(14) no
N2 C7 C6 110.00(13) no
N2 C7 C2 129.10(14) no
S1 C8 C9 107.75(10) no
N3 C9 C8 114.20(13) no
N3 C9 C10 124.54(14) no
C8 C9 C10 121.22(13) no
C9 C10 C11 114.19(15) no
C11 C10 C14 124.31(14) no
C9 C10 C14 121.46(13) no
N4 C11 C12 115.39(14) no
N4 C11 C10 121.95(14) no
C10 C11 C12 122.67(15) no
C11 C12 C13 117.33(15) no
N3 C13 C12 123.01(15) no
C3 C2 H2 122.00 no
C7 C2 H2 122.00 no
C2 C3 H3 119.00 no
C4 C3 H3 119.00 no
C3 C4 H4 119.00 no
C5 C4 H4 119.00 no
C4 C5 H5 122.00 no
C6 C5 H5 122.00 no
S1 C8 H81 110.00 no
S1 C8 H82 110.00 no
C9 C8 H81 110.00 no
C9 C8 H82 109.00 no
H81 C8 H82 109.00 no
C11 C12 H12 122.00 no
C13 C12 H12 121.00 no
N3 C13 H13 118.00 no
C12 C13 H13 119.00 no
C10 C14 H141 109.00 no
C10 C14 H142 110.00 no
C10 C14 H143 109.00 no
H141 C14 H142 109.00 no
H141 C14 H143 109.00 no
H142 C14 H143 109.00 no

loop_
_geom_bond_atom_site_label_1
_geom_bond_atom_site_label_2
_geom_bond_distance
_geom_bond_publ_flag
S1 O1 1.4831(12) no
S1 C1 1.7806(13) no
S1 C8 1.8460(16) no
O2 N4 1.224(2) no
O3 N4 1.2229(19) no
N1 C1 1.363(2) no
N1 C6 1.381(2) no
N2 C1 1.317(2) no
N2 C7 1.413(2) no
N3 C9 1.3336(19) no
N3 C13 1.333(2) no
N4 C11 1.478(2) no
N1 H1 0.881(17) no
C2 C3 1.384(2) no
C2 C7 1.400(2) no
C3 C4 1.397(2) no
C4 C5 1.372(2) no
C5 C6 1.406(2) no
C6 C7 1.396(2) no
C8 C9 1.515(2) no
C9 C10 1.409(2) no
C10 C11 1.393(2) no
C10 C14 1.508(2) no
C11 C12 1.377(2) no
C12 C13 1.380(2) no
C2 H2 0.9500 no
C3 H3 0.9500 no
C4 H4 0.9500 no
C5 H5 0.9500 no
C8 H81 0.9500 no
C8 H82 0.9500 no
C12 H12 0.9500 no
C13 H13 0.9500 no
C14 H141 0.9500 no
C14 H142 0.9500 no
C14 H143 0.9500 no

loop_
_geom_hbond_atom_site_label_D
_geom_hbond_atom_site_label_H
_geom_hbond_atom_site_label_A
_geom_hbond_site_symmetry_A
_geom_hbond_distance_DH
_geom_hbond_distance_HA
_geom_hbond_distance_DA
_geom_hbond_angle_DHA
_geom_hbond_publ_flag
N1 H1 N2 2_656 0.881(17) 2.553(18) 3.425(2) 170.5(13) yes
C2 H2 O1 2_646 0.9500 2.3300 3.251(2) 164.00 yes
C12 H12 O2 2_455 0.9500 2.5500 3.164(2) 122.00 yes

loop_
_geom_torsion_atom_site_label_1
_geom_torsion_atom_site_label_2
_geom_torsion_atom_site_label_3
_geom_torsion_atom_site_label_4
_geom_torsion
_geom_torsion_publ_flag
O1 S1 C1 N1 31.07(13) no
O1 S1 C1 N2 -145.56(12) no
C8 S1 C1 N1 -78.80(12) no
C8 S1 C1 N2 104.57(12) no
O1 S1 C8 C9 51.34(12) no
C1 S1 C8 C9 159.64(11) no
C6 N1 C1 S1 -177.91(10) no
C6 N1 C1 N2 -1.02(17) no
C1 N1 C6 C5 -178.93(16) no
C1 N1 C6 C7 0.35(17) no
C7 N2 C1 S1 178.01(10) no
C7 N2 C1 N1 1.18(16) no
C1 N2 C7 C2 179.54(16) no
C1 N2 C7 C6 -0.90(17) no
C13 N3 C9 C8 176.84(14) no
C13 N3 C9 C10 -1.2(2) no
C9 N3 C13 C12 -0.1(2) no
O2 N4 C11 C10 36.3(2) no
O2 N4 C11 C12 -143.88(15) no
O3 N4 C11 C10 -145.52(15) no
O3 N4 C11 C12 34.3(2) no
C7 C2 C3 C4 0.5(2) no
C3 C2 C7 N2 179.93(17) no
C3 C2 C7 C6 0.4(2) no
C2 C3 C4 C5 -1.2(3) no
C3 C4 C5 C6 0.9(2) no
C4 C5 C6 N1 179.22(16) no
C4 C5 C6 C7 0.0(2) no
N1 C6 C7 N2 0.34(18) no
N1 C6 C7 C2 179.94(14) no
C5 C6 C7 N2 179.71(14) no
C5 C6 C7 C2 -0.7(2) no
S1 C8 C9 N3 -99.34(14) no
S1 C8 C9 C10 78.74(15) no
N3 C9 C10 C11 1.2(2) no
N3 C9 C10 C14 178.94(14) no
C8 C9 C10 C11 -176.73(13) no
C8 C9 C10 C14 1.1(2) no
C9 C10 C11 N4 179.93(14) no
C9 C10 C11 C12 0.1(2) no
C14 C10 C11 N4 2.2(2) no
C14 C10 C11 C12 -177.62(15) no
N4 C11 C12 C13 178.95(14) no
C10 C11 C12 C13 -1.2(2) no
C11 C12 C13 N3 1.2(2) no

loop_
_cod_related_entry_id
_cod_related_entry_database
_cod_related_entry_code
1 ChemSpider 23349748
